data_7234213
loop_
_publ_author_name
'Mandari\'c, Mirna'
'Prugove\<cki, Biserka'
'Cvijanovi\'c, Danijela'
'Vukovi\'c, Jelena Parlov'
'Lovri\'c, Jasna'
'Sko\<cibu\<si\'c, Mirjana'
'Od\<zak, Renata'
'Cindri\'c, Marina'
'Vrdoljak, Vi\<snja'

_publ_section_title
;
 Vapour- and solvent-mediated crystalline transformations in Mo(vi)
 hydrazone complexes controlled by noncovalent interactions
;
_journal_issue 41
_journal_name_full CrystEngComm
_journal_page_first 6281
_journal_paper_doi 10.1039/C9CE01273G
_journal_volume 21
_journal_year 2019
_chemical_formula_sum 'C14 H13 Mo N3 O6'
_chemical_formula_weight 415.21
_space_group_crystal_system triclinic
_space_group_IT_number 2
_space_group_name_Hall '-P 1'
_space_group_name_H-M_alt 'P -1'
_symmetry_space_group_name_Hall '-P 1'
_symmetry_space_group_name_H-M 'P -1'
_atom_sites_solution_hydrogens mixed
_audit_creation_method SHELXL-2014
_audit_update_record
;
2019-07-29 deposited with the CCDC.    2019-09-27 downloaded from the CCDC.
;
_cell_angle_alpha 97.524(5)
_cell_angle_beta 94.078(4)
_cell_angle_gamma 93.698(5)
_cell_formula_units_Z 2
_cell_length_a 6.6377(4)
_cell_length_b 10.1622(6)
_cell_length_c 11.6931(6)
_cell_measurement_reflns_used 3423
_cell_measurement_temperature 293(2)
_cell_measurement_theta_max 28.955
_cell_measurement_theta_min 4.194
_cell_volume 777.80(8)
_computing_cell_refinement
;
CrysAlisPro, Agilent Technologies,
Version 1.171.37.35 (release 13-08-2014 CrysAlis171 .NET)
(compiled Aug 13 2014,18:06:01)
;
_computing_data_collection
;
CrysAlisPro, Agilent Technologies,
Version 1.171.37.35 (release 13-08-2014 CrysAlis171 .NET)
(compiled Aug 13 2014,18:06:01)
;
_computing_data_reduction
;
CrysAlisPro, Agilent Technologies,
Version 1.171.37.35 (release 13-08-2014 CrysAlis171 .NET)
(compiled Aug 13 2014,18:06:01)
;
_computing_molecular_graphics 'MERCURY (C.F. Macrae et al , 2008)'
_computing_publication_material 'SHELXL-2017/1 (Sheldrick, 2017)'
_computing_structure_refinement 'SHELXL-2014 (Sheldrick, 2014)'
_computing_structure_solution 'SHELXS-2016/4 (Sheldrick, 2016)'
_diffrn_ambient_temperature 293(2)
_diffrn_measured_fraction_theta_full 0.991
_diffrn_measured_fraction_theta_max 0.993
_diffrn_measurement_device_type 'Xcalibur, Sapphire3'
_diffrn_measurement_method '\w scans'
_diffrn_radiation_type MoK\a
_diffrn_radiation_wavelength 0.71073
_diffrn_reflns_av_R_equivalents 0.0709
_diffrn_reflns_av_unetI/netI 0.0644
_diffrn_reflns_Laue_measured_fraction_full 0.991
_diffrn_reflns_Laue_measured_fraction_max 0.993
_diffrn_reflns_limit_h_max 8
_diffrn_reflns_limit_h_min -8
_diffrn_reflns_limit_k_max 12
_diffrn_reflns_limit_k_min -12
_diffrn_reflns_limit_l_max 14
_diffrn_reflns_limit_l_min -14
_diffrn_reflns_number 12804
_diffrn_reflns_point_group_measured_fraction_full 0.991
_diffrn_reflns_point_group_measured_fraction_max 0.993
_diffrn_reflns_theta_full 25.242
_diffrn_reflns_theta_max 26.998
_diffrn_reflns_theta_min 4.302
_exptl_absorpt_coefficient_mu 0.880
_exptl_absorpt_correction_T_max 1.00000
_exptl_absorpt_correction_T_min 0.90699
_exptl_absorpt_correction_type multi-scan
_exptl_crystal_colour red
_exptl_crystal_density_diffrn 1.773
_exptl_crystal_description prism
_exptl_crystal_F_000 416
_exptl_crystal_size_max 0.56
_exptl_crystal_size_mid 0.42
_exptl_crystal_size_min 0.20
_refine_diff_density_max 0.931
_refine_diff_density_min -0.678
_refine_diff_density_rms 0.107
_refine_ls_extinction_method none
_refine_ls_goodness_of_fit_ref 1.126
_refine_ls_hydrogen_treatment mixed
_refine_ls_matrix_type full
_refine_ls_number_parameters 223
_refine_ls_number_reflns 3364
_refine_ls_number_restraints 1
_refine_ls_restrained_S_all 1.125
_refine_ls_R_factor_all 0.0776
_refine_ls_R_factor_gt 0.0565
_refine_ls_shift/su_max 0.000
_refine_ls_shift/su_mean 0.000
_refine_ls_structure_factor_coef Fsqd
_refine_ls_weighting_details 'w=1/[\s^2^(Fo^2^)+(0.0576P)^2^+1.0896P] where P=(Fo^2^+2Fc^2^)/3'
_refine_ls_weighting_scheme calc
_refine_ls_wR_factor_gt 0.1260
_refine_ls_wR_factor_ref 0.1319
_reflns_Friedel_coverage 0.000
_reflns_number_gt 2794
_reflns_number_total 3364
_reflns_threshold_expression 'I > 2\s(I)'
_cod_data_source_file c9ce01273g2.cif
_cod_data_source_block shelx_CCDC8
_cod_depositor_comments 'Adding full bibliography for 7234205--7234213.cif.'
_cod_database_code 7234213
_shelx_space_group_comment
;
The symmetry employed for this shelxl refinement is uniquely defined
by the following loop, which should always be used as a source of
symmetry information in preference to the above space-group names.
They are only intended as comments.
;
_shelxl_version_number 2014-3

loop_
_space_group_symop_operation_xyz
'x, y, z'
'-x, -y, -z'

loop_
_atom_site_label
_atom_site_type_symbol
_atom_site_fract_x
_atom_site_fract_y
_atom_site_fract_z
_atom_site_U_iso_or_equiv
_atom_site_adp_type
_atom_site_occupancy
_atom_site_site_symmetry_order
_atom_site_calc_flag
_atom_site_refinement_flags_posn
_atom_site_refinement_flags_adp
Mo1 Mo 0.87400(6) 0.34624(5) 0.28645(4) 0.03147(16) Uani 1 1 d . .
O4 O 0.7944(5) 0.1747(4) 0.3432(3) 0.0378(8) Uani 1 1 d . .
O2 O 0.9464(5) 0.2761(4) 0.1585(3) 0.0453(10) Uani 1 1 d . .
O1 O 1.0919(5) 0.3879(4) 0.3729(3) 0.0432(9) Uani 1 1 d . .
O3 O 0.8136(5) 0.5158(4) 0.2432(3) 0.0407(9) Uani 1 1 d . .
O6 O 0.7134(6) 0.4298(4) 0.4476(4) 0.0450(10) Uani 1 1 d D .
H1W H 0.6633 0.3653 0.4788 0.067 Uiso 1 1 d R U
N1 N 0.5469(6) 0.2994(4) 0.2361(4) 0.0310(9) Uani 1 1 d . .
N2 N 0.4700(6) 0.1735(4) 0.2588(4) 0.0376(10) Uani 1 1 d . .
O15 O 0.5715(7) 0.8675(4) 0.0538(4) 0.0580(12) Uani 1 1 d . .
N3 N 0.4743(10) -0.2551(5) 0.4284(5) 0.0574(15) Uani 1 1 d . .
C8 C 0.4669(7) 0.5000(5) 0.1640(4) 0.0337(11) Uani 1 1 d . .
C1 C 0.4195(7) 0.3693(5) 0.1916(4) 0.0338(11) Uani 1 1 d . .
H1 H 0.2865 0.3333 0.1759 0.041 Uiso 1 1 calc R U
C13 C 0.6615(7) 0.5672(5) 0.1861(4) 0.0324(11) Uani 1 1 d . .
C2 C 0.6092(8) 0.1181(5) 0.3133(4) 0.0336(11) Uani 1 1 d . .
C12 C 0.7013(8) 0.6896(5) 0.1489(5) 0.0371(12) Uani 1 1 d . .
H12 H 0.8311 0.7317 0.1612 0.045 Uiso 1 1 calc R U
C11 C 0.5480(9) 0.7487(6) 0.0936(5) 0.0421(13) Uani 1 1 d . .
C7 C 0.3711(10) -0.0796(6) 0.3277(6) 0.0508(15) Uani 1 1 d . .
H7 H 0.2690 -0.0435 0.2859 0.061 Uiso 1 1 calc R U
C3 C 0.5651(9) -0.0145(5) 0.3487(5) 0.0393(13) Uani 1 1 d . .
C9 C 0.3165(8) 0.5655(6) 0.1083(5) 0.0401(13) Uani 1 1 d . .
H9 H 0.1863 0.5241 0.0946 0.048 Uiso 1 1 calc R U
C10 C 0.3519(9) 0.6855(6) 0.0740(5) 0.0482(15) Uani 1 1 d . .
H10 H 0.2480 0.7260 0.0378 0.058 Uiso 1 1 calc R U
C4 C 0.7103(10) -0.0768(6) 0.4063(5) 0.0464(14) Uani 1 1 d . .
H4 H 0.8428 -0.0391 0.4188 0.056 Uiso 1 1 calc R U
C6 C 0.3348(12) -0.1970(7) 0.3695(6) 0.064(2) Uani 1 1 d . .
H6 H 0.2049 -0.2390 0.3562 0.077 Uiso 1 1 calc R U
C5 C 0.6589(12) -0.1951(7) 0.4453(6) 0.0580(17) Uani 1 1 d . .
H5 H 0.7587 -0.2350 0.4855 0.070 Uiso 1 1 calc R U
C14 C 0.7684(12) 0.9310(7) 0.0572(7) 0.067(2) Uani 1 1 d . .
H14A H 0.8526 0.8737 0.0131 0.101 Uiso 1 1 calc R U
H14B H 0.8250 0.9496 0.1360 0.101 Uiso 1 1 calc R U
H14C H 0.7611 1.0128 0.0249 0.101 Uiso 1 1 calc R U
H2W H 0.769(9) 0.493(5) 0.496(5) 0.06(2) Uiso 1 1 d D .

loop_
_atom_site_aniso_label
_atom_site_aniso_U_11
_atom_site_aniso_U_22
_atom_site_aniso_U_33
_atom_site_aniso_U_23
_atom_site_aniso_U_13
_atom_site_aniso_U_12
Mo1 0.0234(2) 0.0326(3) 0.0381(3) 0.00702(18) 0.00010(16) -0.00228(16)
O4 0.0345(19) 0.0290(19) 0.050(2) 0.0102(17) 0.0004(16) -0.0007(15)
O2 0.0309(19) 0.053(3) 0.048(2) -0.001(2) 0.0037(17) -0.0072(17)
O1 0.034(2) 0.047(2) 0.046(2) 0.0075(19) -0.0095(17) -0.0044(17)
O3 0.0283(18) 0.036(2) 0.059(2) 0.0168(18) -0.0007(17) -0.0079(15)
O6 0.052(2) 0.038(2) 0.041(2) -0.0006(19) 0.0094(19) -0.0141(19)
N1 0.024(2) 0.032(2) 0.037(2) 0.0048(19) 0.0049(17) -0.0026(17)
N2 0.032(2) 0.034(2) 0.046(3) 0.008(2) 0.003(2) -0.0059(19)
O15 0.069(3) 0.044(3) 0.066(3) 0.023(2) 0.006(2) 0.010(2)
N3 0.091(4) 0.035(3) 0.047(3) 0.005(2) 0.018(3) 0.000(3)
C8 0.029(2) 0.038(3) 0.034(3) 0.001(2) 0.007(2) 0.002(2)
C1 0.024(2) 0.039(3) 0.038(3) 0.004(2) 0.006(2) -0.003(2)
C13 0.029(2) 0.033(3) 0.035(3) 0.007(2) 0.005(2) 0.003(2)
C2 0.036(3) 0.030(3) 0.033(3) 0.000(2) 0.005(2) -0.001(2)
C12 0.042(3) 0.032(3) 0.037(3) 0.006(2) 0.006(2) 0.002(2)
C11 0.053(3) 0.037(3) 0.038(3) 0.009(2) 0.008(3) 0.009(3)
C7 0.056(4) 0.041(3) 0.054(4) 0.005(3) 0.012(3) -0.012(3)
C3 0.048(3) 0.032(3) 0.038(3) 0.002(2) 0.012(2) -0.001(2)
C9 0.033(3) 0.042(3) 0.044(3) 0.003(3) 0.001(2) 0.004(2)
C10 0.049(3) 0.046(4) 0.049(4) 0.006(3) -0.005(3) 0.012(3)
C4 0.055(4) 0.036(3) 0.048(3) 0.007(3) 0.008(3) 0.001(3)
C6 0.078(5) 0.054(4) 0.055(4) -0.005(3) 0.016(4) -0.027(4)
C5 0.075(5) 0.047(4) 0.055(4) 0.011(3) 0.014(4) 0.006(3)
C14 0.076(5) 0.051(4) 0.080(5) 0.025(4) 0.014(4) -0.001(4)

loop_
_atom_type_symbol
_atom_type_description
_atom_type_scat_dispersion_real
_atom_type_scat_dispersion_imag
_atom_type_scat_source
C C 0.0033 0.0016 'International Tables Vol C Tables 4.2.6.8 and 6.1.1.4'
N N 0.0061 0.0033 'International Tables Vol C Tables 4.2.6.8 and 6.1.1.4'
O O 0.0106 0.0060 'International Tables Vol C Tables 4.2.6.8 and 6.1.1.4'
Mo Mo -1.6832 0.6857 'International Tables Vol C Tables 4.2.6.8 and 6.1.1.4'
H H 0.0000 0.0000 'International Tables Vol C Tables 4.2.6.8 and 6.1.1.4'

loop_
_geom_angle_atom_site_label_1
_geom_angle_atom_site_label_2
_geom_angle_atom_site_label_3
_geom_angle
O2 Mo1 O1 105.56(19)
O2 Mo1 O3 98.37(19)
O1 Mo1 O3 101.16(17)
O2 Mo1 O4 95.69(18)
O1 Mo1 O4 98.29(17)
O3 Mo1 O4 151.91(15)
O2 Mo1 N1 94.11(16)
O1 Mo1 N1 159.23(18)
O3 Mo1 N1 82.10(15)
O4 Mo1 N1 72.71(15)
O2 Mo1 O6 169.26(16)
O1 Mo1 O6 85.09(17)
O3 Mo1 O6 80.63(16)
O4 Mo1 O6 81.06(15)
N1 Mo1 O6 75.15(15)
C2 O4 Mo1 118.8(3)
C13 O3 Mo1 137.6(3)
C1 N1 N2 115.7(4)
C1 N1 Mo1 129.6(4)
N2 N1 Mo1 114.7(3)
C2 N2 N1 109.5(4)
C11 O15 C14 119.1(5)
C5 N3 C6 117.3(6)
C9 C8 C13 117.0(5)
C9 C8 C1 119.4(5)
C13 C8 C1 123.5(5)
N1 C1 C8 124.2(5)
O3 C13 C12 117.7(5)
O3 C13 C8 121.7(5)
C12 C13 C8 120.5(5)
N2 C2 O4 123.6(5)
N2 C2 C3 120.0(5)
O4 C2 C3 116.4(5)
C11 C12 C13 119.8(5)
O15 C11 C12 124.3(6)
O15 C11 C10 115.2(5)
C12 C11 C10 120.5(5)
C6 C7 C3 118.7(7)
C4 C3 C7 117.3(6)
C4 C3 C2 121.6(5)
C7 C3 C2 121.1(5)
C10 C9 C8 123.0(5)
C9 C10 C11 119.1(6)
C5 C4 C3 119.6(6)
N3 C6 C7 123.7(7)
N3 C5 C4 123.2(7)

loop_
_geom_bond_atom_site_label_1
_geom_bond_atom_site_label_2
_geom_bond_distance
Mo1 O2 1.687(4)
Mo1 O1 1.701(3)
Mo1 O3 1.917(4)
Mo1 O4 1.998(4)
Mo1 N1 2.213(4)
Mo1 O6 2.322(4)
O4 C2 1.326(6)
O3 C13 1.342(6)
N1 C1 1.266(6)
N1 N2 1.411(6)
N2 C2 1.286(7)
O15 C11 1.353(7)
O15 C14 1.415(8)
N3 C5 1.323(9)
N3 C6 1.329(10)
C8 C9 1.404(7)
C8 C13 1.412(7)
C8 C1 1.429(7)
C13 C12 1.386(7)
C2 C3 1.478(7)
C12 C11 1.380(8)
C11 C10 1.404(8)
C7 C6 1.362(9)
C7 C3 1.400(8)
C3 C4 1.372(8)
C9 C10 1.344(8)
C4 C5 1.371(9)
